data_8100667
loop_
_publ_author_name
'Carrillo-Cabrera, Wilder'
'Cardoso Gil, Raul'
'Paschen, S.'
'Grin, Yuri'

_publ_section_title
;
Crystal structure of Ba~8~Ga~4.44~Ge~39.14~\\square ~2.42~, Ba~8~Ga~8.62~Ge~36~\\square ~1.38~, 
and Ba~8~Ga~12.35~Ge~33.27~\\square ~0.38~, three clathrate-I variants
;
_journal_issue 2
_journal_name_full 'Zeitschrift f\"ur Kristallographie - New Crystal Structures'
_journal_page_first 183
_journal_page_last 185
_journal_volume 217
_journal_year 2002
_chemical_formula_structural 'Ba8 Ga12.35 Ge33.27'
_chemical_formula_sum 'Ba8 Ga12.35 Ge33.27'
_chemical_formula_weight 4374.83
_space_group_IT_number 223
_symmetry_cell_setting cubic
_symmetry_space_group_name_Hall '-P 4n 2 3'
_symmetry_space_group_name_H-M 'P m -3 n'
_cell_angle_alpha 90.00
_cell_angle_beta 90.00
_cell_angle_gamma 90.00
_cell_formula_units_Z 1
_cell_length_a 10.7659(2)
_cell_length_b 10.7659(2)
_cell_length_c 10.7659(2)
_cell_measurement_temperature 293(2)
_cell_volume 1247.82(4)
_diffrn_ambient_temperature 293(2)
_exptl_crystal_density_diffrn 5.822
_cod_database_code 8100667

loop_
_symmetry_equiv_pos_as_xyz
'x, y, z'
'-x, -y, z'
'-x, y, -z'
'x, -y, -z'
'z, x, y'
'z, -x, -y'
'-z, -x, y'
'-z, x, -y'
'y, z, x'
'-y, z, -x'
'y, -z, -x'
'-y, -z, x'
'y+1/2, x+1/2, -z+1/2'
'-y+1/2, -x+1/2, -z+1/2'
'y+1/2, -x+1/2, z+1/2'
'-y+1/2, x+1/2, z+1/2'
'x+1/2, z+1/2, -y+1/2'
'-x+1/2, z+1/2, y+1/2'
'-x+1/2, -z+1/2, -y+1/2'
'x+1/2, -z+1/2, y+1/2'
'z+1/2, y+1/2, -x+1/2'
'z+1/2, -y+1/2, x+1/2'
'-z+1/2, y+1/2, x+1/2'
'-z+1/2, -y+1/2, -x+1/2'
'-x, -y, -z'
'x, y, -z'
'x, -y, z'
'-x, y, z'
'-z, -x, -y'
'-z, x, y'
'z, x, -y'
'z, -x, y'
'-y, -z, -x'
'y, -z, x'
'-y, z, x'
'y, z, -x'
'-y-1/2, -x-1/2, z-1/2'
'y-1/2, x-1/2, z-1/2'
'-y-1/2, x-1/2, -z-1/2'
'y-1/2, -x-1/2, -z-1/2'
'-x-1/2, -z-1/2, y-1/2'
'x-1/2, -z-1/2, -y-1/2'
'x-1/2, z-1/2, y-1/2'
'-x-1/2, z-1/2, -y-1/2'
'-z-1/2, -y-1/2, x-1/2'
'-z-1/2, y-1/2, -x-1/2'
'z-1/2, -y-1/2, -x-1/2'
'z-1/2, y-1/2, x-1/2'

loop_
_atom_site_label
_atom_site_type_symbol
_atom_site_fract_x
_atom_site_fract_y
_atom_site_fract_z
_atom_site_U_iso_or_equiv
_atom_site_adp_type
_atom_site_occupancy
_atom_site_symmetry_multiplicity
_atom_site_Wyckoff_symbol
_atom_site_calc_flag
_atom_site_refinement_flags
_atom_site_disorder_assembly
_atom_site_disorder_group
Ba1 Ba 0.0000 0.0000 0.0000 0.0092(2) Uani 1 2 a d S . .
Ba2 Ba 0.2500 0.5000 0.0000 0.0315(2) Uani 1 6 d d S . .
Ga1 Ga 0.2500 0.0000 0.5000 0.0081(4) Uani 0.936(7) 6 c d SP . .
Ge2 Ge 0.18448(3) 0.18448(3) 0.18448(3) 0.00768(15) Uani 0.579 16 i d SP . .
Ga2 Ga 0.18448(3) 0.18448(3) 0.18448(3) 0.00768(15) Uani 0.421 16 i d SP . .
Ge3 Ge 0.0000 0.30928(5) 0.11830(5) 0.01029(14) Uani 1 24 k d S . .

loop_
_atom_site_aniso_label
_atom_site_aniso_U_11
_atom_site_aniso_U_22
_atom_site_aniso_U_33
_atom_site_aniso_U_23
_atom_site_aniso_U_13
_atom_site_aniso_U_12
Ba1 0.0092(2) 0.0092(2) 0.0092(2) 0.000 0.000 0.000
Ba2 0.0160(4) 0.0392(3) 0.0392(3) 0.000 0.000 0.000
Ga1 0.0094(6) 0.0075(5) 0.0075(5) 0.000 0.000 0.000
Ge2 0.00768(15) 0.00768(15) 0.00768(15) -0.00134(13) -0.00134(13) -0.00134(13)
Ga2 0.00768(15) 0.00768(15) 0.00768(15) -0.00134(13) -0.00134(13) -0.00134(13)
Ge3 0.0098(3) 0.0116(3) 0.0095(3) 0.0008(2) 0.000 0.000

loop_
_geom_bond_atom_site_label_1
_geom_bond_atom_site_label_2
_geom_bond_distance
_geom_bond_site_symmetry_2
_geom_bond_publ_flag
Ba1 Ga2 3.4400(6) 25 ?
Ba1 Ge2 3.4400(6) 25 ?
Ba1 Ge2 3.4400(6) . ?
Ba1 Ga2 3.4400(6) 28 ?
Ba1 Ge2 3.4400(6) 2 ?
Ba1 Ge2 3.4400(6) 26 ?
Ba1 Ge2 3.4400(6) 3 ?
Ba1 Ge2 3.4400(6) 27 ?
Ba1 Ge2 3.4400(6) 4 ?
Ba1 Ge2 3.4400(6) 28 ?
Ba1 Ga2 3.4400(6) 4 ?
Ba2 Ge3 3.6169(4) 17 ?
Ba2 Ge3 3.6169(4) 26 ?
Ba2 Ge3 3.6169(4) 42_666 ?
Ba2 Ge3 3.6169(4) . ?
Ba2 Ge3 3.6169(4) 18_554 ?
Ba2 Ge3 3.6169(4) 25_565 ?
Ba2 Ge3 3.6169(4) 41_665 ?
Ba2 Ge3 3.6169(4) 2_565 ?
Ba2 Ga1 3.8063 29_665 ?
Ba2 Ga1 3.8063 33_565 ?
Ba2 Ga1 3.8063 9 ?
Ba2 Ga1 3.8063 5 ?
Ga1 Ge3 2.4952(6) 5 ?
Ga1 Ge3 2.4952(6) 45_666 ?
Ga1 Ge3 2.4952(6) 46_656 ?
Ga1 Ge3 2.4952(6) 6_556 ?
Ga1 Ba2 3.8063 29_556 ?
Ga1 Ba2 3.8063 33_656 ?
Ga1 Ba2 3.8063 9 ?
Ga1 Ba2 3.8063 5 ?
Ge2 Ga2 2.4435(13) 14 ?
Ge2 Ge2 2.4435(13) 14 ?
Ge2 Ge3 2.5015(4) . ?
Ge2 Ge3 2.5015(4) 9 ?
Ge2 Ge3 2.5015(4) 5 ?
Ge3 Ga1 2.4952(6) 9 ?
Ge3 Ga2 2.5015(4) 28 ?
Ge3 Ge2 2.5015(4) 28 ?
Ge3 Ge3 2.5473(11) 26 ?
Ge3 Ba2 3.6169(4) 25_565 ?
